data_2209174
loop_
_publ_author_name
'Xu-Cheng Fu'
'Ming-Tian Li'
'Cheng-Gang Wang'
'Xiao-Yan Wang'
'Xiao-Tao Deng'

_publ_section_title
;(Carbonato-\k^2^<i>O</i>,<i>O</i>')bis(1,10-phenanthroline-\k^2^<i>N</i>,<i>N</i>')cobalt(III)
 chloride pentahydrate
;
_journal_coeditor_code HB2027
_journal_issue 6
_journal_name_full 'Acta Crystallographica Section E'
_journal_page_first m1263
_journal_page_last m1265
_journal_paper_doi 10.1107/S1600536806015558
_journal_volume 62
_journal_year 2006
_chemical_formula_iupac '[Co (C O3) (C12 H8 N2)2] Cl, 5H2 O'
_chemical_formula_moiety 'C50 H40 Cl1 Co2 N8 O10 +, Cl -, 5H2 O'
_chemical_formula_sum 'C50 H50 Cl2 Co2 N8 O15'
_chemical_formula_weight 1191.74
_chemical_name_systematic
;
(Carbonato-\k^2^O,O')bis(1,10-phenanthroline-\k^2^N,N')cobalt(III) chloride
pentahydrate
;
_space_group_IT_number 15
_symmetry_cell_setting monoclinic
_symmetry_space_group_name_Hall '-C 2yc'
_symmetry_space_group_name_H-M 'C 1 2/c 1'
_atom_sites_solution_hydrogens mixed
_atom_sites_solution_primary direct
_atom_sites_solution_secondary difmap
_audit_creation_method SHELXL-97
_cell_angle_alpha 90.00
_cell_angle_beta 101.505(2)
_cell_angle_gamma 90.00
_cell_formula_units_Z 4
_cell_length_a 27.526(2)
_cell_length_b 13.5927(12)
_cell_length_c 14.2093(13)
_cell_measurement_reflns_used 3667
_cell_measurement_temperature 292(2)
_cell_measurement_theta_max 24.13
_cell_measurement_theta_min 2.32
_cell_volume 5209.6(8)
_computing_cell_refinement 'SAINT (Bruker, 2000)'
_computing_data_collection 'SMART (Bruker, 2000)'
_computing_data_reduction SAINT
_computing_molecular_graphics 'SHELXTL (Bruker, 1997'
_computing_publication_material SHELXTL
_computing_structure_refinement 'SHELXL97 (Sheldrick, 1997)'
_computing_structure_solution 'SHELXS97 (Sheldrick, 1997)'
_diffrn_ambient_temperature 292(2)
_diffrn_measured_fraction_theta_full 0.994
_diffrn_measured_fraction_theta_max 0.994
_diffrn_measurement_device_type 'Bruker SMART CCD'
_diffrn_measurement_method \w
_diffrn_radiation_monochromator graphite
_diffrn_radiation_source 'fine-focus sealed tube'
_diffrn_radiation_type MoK\a
_diffrn_radiation_wavelength 0.71073
_diffrn_reflns_av_R_equivalents 0.0356
_diffrn_reflns_av_sigmaI/netI 0.0465
_diffrn_reflns_limit_h_max 35
_diffrn_reflns_limit_h_min -33
_diffrn_reflns_limit_k_max 17
_diffrn_reflns_limit_k_min -11
_diffrn_reflns_limit_l_max 13
_diffrn_reflns_limit_l_min -18
_diffrn_reflns_number 17359
_diffrn_reflns_theta_full 27.50
_diffrn_reflns_theta_max 27.50
_diffrn_reflns_theta_min 1.51
_diffrn_standards_decay_% 0
_exptl_absorpt_coefficient_mu 0.816
_exptl_absorpt_correction_T_max 0.854
_exptl_absorpt_correction_T_min 0.758
_exptl_absorpt_correction_type multi-scan
_exptl_absorpt_process_details '(SADABS; Sheldrick, 1996)'
_exptl_crystal_colour red
_exptl_crystal_density_diffrn 1.519
_exptl_crystal_density_method 'not measured'
_exptl_crystal_description block
_exptl_crystal_F_000 2456
_exptl_crystal_size_max 0.36
_exptl_crystal_size_mid 0.26
_exptl_crystal_size_min 0.20
_refine_diff_density_max 0.391
_refine_diff_density_min -0.222
_refine_ls_extinction_method none
_refine_ls_goodness_of_fit_ref 1.027
_refine_ls_hydrogen_treatment mixed
_refine_ls_matrix_type full
_refine_ls_number_parameters 429
_refine_ls_number_reflns 5947
_refine_ls_number_restraints 23
_refine_ls_restrained_S_all 1.027
_refine_ls_R_factor_all 0.0718
_refine_ls_R_factor_gt 0.0508
_refine_ls_shift/su_max 0.001
_refine_ls_shift/su_mean 0.000
_refine_ls_structure_factor_coef Fsqd
_refine_ls_weighting_details 'calc w=1/[\s^2^(Fo^2^)+(0.063P)^2^+2.6301P] where P=(Fo^2^+2Fc^2^)/3'
_refine_ls_weighting_scheme calc
_refine_ls_wR_factor_gt 0.1184
_refine_ls_wR_factor_ref 0.1302
_reflns_number_gt 4423
_reflns_number_total 5947
_reflns_threshold_expression I>2\s(I)
_cod_data_source_file hb2027.cif
_cod_data_source_block I
_cod_depositor_comments
;
The following automatic conversions were performed:
'_symmetry_cell_setting' value 'Monoclinic' changed to 'monoclinic'
according to '/home/saulius/struct/CIF-dictionaries/cif_core.dic'
dictionary named 'cif_core.dic' version 2.4.1 from 2010-06-29.

Automatic conversion script
Id: cif_fix_enum 1527 2010-12-29 10:47:43Z saulius 

The following automatic conversions were performed:

'_symmetry_cell_setting' value 'Monoclinic' changed to 'monoclinic'
according to /home/saulius/struct/CIF-dictionaries/cif_core.dic
dictionary named 'cif_core.dic' version 2.4.1 from 2010-06-29.

Automatic conversion script
Id: cif_fix_values 1715 2011-07-08 13:25:40Z adriana 

The following automatic conversions were performed:

'_atom_sites_solution_hydrogens' value 'difmap and geom' was changed
to 'mixed'.

Automatic conversion script
Id: cif_fix_values 6452 2018-10-05 10:23:21Z andrius 
;
_cod_original_cell_volume 5209.7(8)
_cod_original_sg_symbol_H-M 'C 2/c'
_cod_database_code 2209174
_cod_database_fobs_code 2209174

loop_
_symmetry_equiv_pos_as_xyz
'x, y, z'
'-x, y, -z+1/2'
'x+1/2, y+1/2, z'
'-x+1/2, y+1/2, -z+1/2'
'-x, -y, -z'
'x, -y, z-1/2'
'-x+1/2, -y+1/2, -z'
'x+1/2, -y+1/2, z-1/2'

loop_
_atom_site_type_symbol
_atom_site_label
_atom_site_fract_x
_atom_site_fract_y
_atom_site_fract_z
_atom_site_U_iso_or_equiv
_atom_site_adp_type
_atom_site_calc_flag
_atom_site_refinement_flags
_atom_site_occupancy
_atom_site_disorder_assembly
_atom_site_disorder_group
Co Co1 0.364394(12) 0.82108(2) 0.84641(2) 0.03617(12) Uani d . 1 . .
N N1 0.29937(7) 0.88074(16) 0.83282(16) 0.0397(5) Uani d . 1 . .
N N2 0.36009(8) 0.80952(15) 0.98110(15) 0.0382(5) Uani d . 1 . .
N N3 0.40094(7) 0.94538(15) 0.86280(15) 0.0377(5) Uani d . 1 . .
N N4 0.42946(8) 0.76340(17) 0.86368(15) 0.0422(5) Uani d . 1 . .
O O1 0.35783(7) 0.80899(13) 0.71205(13) 0.0441(4) Uani d . 1 . .
O O2 0.33419(7) 0.70028(13) 0.80315(13) 0.0443(4) Uani d . 1 . .
O O3 0.32059(9) 0.67188(16) 0.64382(16) 0.0651(6) Uani d . 1 . .
C C1 0.33641(10) 0.7230(2) 0.7145(2) 0.0458(6) Uani d . 1 . .
C C2 0.26916(10) 0.9129(2) 0.7542(2) 0.0506(7) Uani d . 1 . .
H H2 0.2800 0.9135 0.6963 0.061 Uiso calc R 1 . .
C C3 0.22124(11) 0.9458(2) 0.7565(2) 0.0572(8) Uani d . 1 . .
H H3 0.2007 0.9674 0.7003 0.069 Uiso calc R 1 . .
C C4 0.20453(10) 0.9466(2) 0.8399(2) 0.0546(8) Uani d . 1 . .
H H4 0.1728 0.9691 0.8411 0.066 Uiso calc R 1 . .
C C5 0.23543(9) 0.91339(19) 0.9242(2) 0.0460(7) Uani d . 1 . .
C C6 0.22231(11) 0.9064(2) 1.0168(3) 0.0588(9) Uani d . 1 . .
H H6 0.1911 0.9278 1.0237 0.071 Uiso calc R 1 . .
C C7 0.25353(12) 0.8701(2) 1.0938(2) 0.0556(8) Uani d . 1 . .
H H7 0.2436 0.8670 1.1525 0.067 Uiso calc R 1 . .
C C8 0.30201(11) 0.83591(19) 1.0868(2) 0.0466(7) Uani d . 1 . .
C C9 0.33624(12) 0.7943(2) 1.1619(2) 0.0532(7) Uani d . 1 . .
H H9 0.3288 0.7891 1.2228 0.064 Uiso calc R 1 . .
C C10 0.38042(12) 0.7616(2) 1.1458(2) 0.0540(7) Uani d . 1 . .
H H10 0.4033 0.7338 1.1958 0.065 Uiso calc R 1 . .
C C11 0.39156(11) 0.7694(2) 1.0547(2) 0.0468(7) Uani d . 1 . .
H H11 0.4219 0.7459 1.0449 0.056 Uiso calc R 1 . .
C C12 0.31587(9) 0.84201(18) 0.99734(19) 0.0378(6) Uani d . 1 . .
C C13 0.28270(9) 0.88094(18) 0.91646(19) 0.0385(6) Uani d . 1 . .
C C14 0.38492(11) 1.0371(2) 0.8637(2) 0.0477(7) Uani d . 1 . .
H H14 0.3513 1.0486 0.8601 0.057 Uiso calc R 1 . .
C C15 0.41744(12) 1.1175(2) 0.8698(2) 0.0545(8) Uani d . 1 . .
H H15 0.4053 1.1812 0.8710 0.065 Uiso calc R 1 . .
C C16 0.46688(12) 1.1024(2) 0.8740(2) 0.0538(8) Uani d . 1 . .
H H16 0.4883 1.1557 0.8761 0.065 Uiso calc R 1 . .
C C17 0.48514(10) 1.0068(2) 0.87497(18) 0.0470(7) Uani d . 1 . .
C C18 0.53599(11) 0.9802(3) 0.8810(2) 0.0587(8) Uani d . 1 . .
H H18 0.5596 1.0295 0.8833 0.070 Uiso calc R 1 . .
C C19 0.55046(11) 0.8852(3) 0.8834(2) 0.0599(9) Uani d . 1 . .
H H19 0.5839 0.8707 0.8883 0.072 Uiso calc R 1 . .
C C20 0.51613(10) 0.8070(2) 0.8787(2) 0.0514(7) Uani d . 1 . .
C C21 0.52768(12) 0.7064(3) 0.8802(2) 0.0639(9) Uani d . 1 . .
H H21 0.5604 0.6862 0.8855 0.077 Uiso calc R 1 . .
C C22 0.49090(13) 0.6385(3) 0.8740(3) 0.0669(9) Uani d . 1 . .
H H22 0.4987 0.5718 0.8756 0.080 Uiso calc R 1 . .
C C23 0.44151(12) 0.6679(2) 0.8653(2) 0.0530(7) Uani d . 1 . .
H H23 0.4167 0.6205 0.8605 0.064 Uiso calc R 1 . .
C C24 0.46594(9) 0.8310(2) 0.87065(18) 0.0404(6) Uani d . 1 . .
C C25 0.45070(9) 0.9304(2) 0.86939(17) 0.0388(6) Uani d . 1 . .
O O5 0.21607(10) 0.6487(2) 0.6386(3) 0.0933(9) Uani d D 1 . .
H H5A 0.2051(18) 0.701(3) 0.614(4) 0.140 Uiso d D 1 . .
H H5B 0.2433(11) 0.646(4) 0.623(4) 0.140 Uiso d D 1 . .
O O6 0.3280(3) 0.9389(4) 0.5511(5) 0.0977(18) Uani d PD 0.50 . .
H H6B 0.306(3) 0.912(6) 0.508(6) 0.147 Uiso d PD 0.50 . .
H H6A 0.340(4) 0.893(5) 0.587(6) 0.147 Uiso d PD 0.50 . .
Cl Cl1 0.59470(6) 0.58858(16) 1.14194(16) 0.0728(8) Uani d P 0.501(4) A 1
O O4 0.4857(3) 0.6476(6) 1.1404(5) 0.090(2) Uani d PD 0.501(4) A 1
H H4A 0.470(4) 0.597(5) 1.149(7) 0.135 Uiso d PD 0.501(4) A 1
H H4B 0.493(5) 0.676(6) 1.192(4) 0.135 Uiso d PD 0.501(4) A 1
O O8 0.5975(3) 0.4785(5) 0.9425(7) 0.103(2) Uani d PD 0.501(4) A 1
H H8A 0.594(2) 0.514(2) 0.8976(18) 0.154 Uiso d PD 0.501(4) A 1
H H8B 0.572(2) 0.453(8) 0.950(7) 0.154 Uiso d PD 0.501(4) A 1
Cl Cl1' 0.51544(14) 0.64883(18) 1.1383(2) 0.0831(8) Uani d P 0.499(4) A 2
O O4' 0.6055(2) 0.5418(6) 1.0604(6) 0.103(2) Uani d PD 0.499(4) A 2
H H4C 0.587(4) 0.575(9) 1.087(9) 0.154 Uiso d PD 0.499(4) A 2
H H4D 0.587(4) 0.520(9) 1.013(6) 0.154 Uiso d PD 0.499(4) A 2
O O8' 0.5781(3) 0.4752(5) 0.8616(7) 0.113(3) Uani d PD 0.499(4) A 2
H H8C 0.576(5) 0.490(7) 0.8041(19) 0.169 Uiso d PD 0.499(4) A 2
H H8D 0.594(2) 0.514(2) 0.8976(18) 0.169 Uiso d PD 0.499(4) A 2
O O7 0.1826(10) 0.8260(17) 0.5513(6) 0.112(7) Uani d PD 0.52(4) B 1
O O7' 0.1552(7) 0.7790(14) 0.5312(12) 0.091(6) Uani d PD 0.48(4) B 2
H H7A 0.1530(13) 0.836(3) 0.554(4) 0.136 Uiso d D 1 . .
H H7B 0.1724(16) 0.804(3) 0.4944(17) 0.136 Uiso d D 1 . .

loop_
_atom_site_aniso_label
_atom_site_aniso_U_11
_atom_site_aniso_U_22
_atom_site_aniso_U_33
_atom_site_aniso_U_12
_atom_site_aniso_U_13
_atom_site_aniso_U_23
Co1 0.03087(19) 0.0385(2) 0.0416(2) 0.00086(14) 0.01302(14) 0.00241(15)
N1 0.0332(11) 0.0392(12) 0.0479(13) 0.0005(9) 0.0110(9) 0.0026(10)
N2 0.0368(12) 0.0354(12) 0.0441(12) -0.0007(9) 0.0125(9) -0.0012(9)
N3 0.0344(11) 0.0381(12) 0.0407(11) 0.0008(9) 0.0078(9) 0.0018(9)
N4 0.0374(12) 0.0460(14) 0.0458(13) 0.0055(10) 0.0142(10) 0.0018(10)
O1 0.0427(10) 0.0483(12) 0.0440(10) -0.0060(8) 0.0155(8) 0.0035(8)
O2 0.0437(11) 0.0428(11) 0.0499(11) -0.0073(8) 0.0176(8) -0.0003(8)
O3 0.0751(16) 0.0650(15) 0.0579(13) -0.0172(11) 0.0200(11) -0.0158(11)
C1 0.0403(15) 0.0495(17) 0.0509(17) -0.0020(13) 0.0169(12) -0.0035(13)
C2 0.0415(15) 0.0537(18) 0.0556(18) -0.0006(13) 0.0076(13) 0.0086(14)
C3 0.0394(16) 0.0497(18) 0.077(2) 0.0017(13) -0.0014(15) 0.0145(15)
C4 0.0334(14) 0.0417(16) 0.090(2) 0.0010(12) 0.0156(15) -0.0012(15)
C5 0.0344(14) 0.0339(14) 0.0726(19) -0.0021(11) 0.0182(13) -0.0070(13)
C6 0.0443(17) 0.0498(18) 0.093(3) -0.0063(14) 0.0389(17) -0.0210(17)
C7 0.0564(18) 0.0552(19) 0.065(2) -0.0122(15) 0.0349(16) -0.0154(15)
C8 0.0513(16) 0.0403(16) 0.0543(17) -0.0132(12) 0.0251(13) -0.0112(12)
C9 0.072(2) 0.0487(17) 0.0427(16) -0.0131(15) 0.0205(14) -0.0051(13)
C10 0.067(2) 0.0480(18) 0.0443(16) 0.0008(15) 0.0053(14) 0.0026(13)
C11 0.0490(16) 0.0428(16) 0.0484(16) 0.0035(13) 0.0094(13) 0.0005(12)
C12 0.0393(14) 0.0294(13) 0.0478(15) -0.0049(10) 0.0164(11) -0.0042(10)
C13 0.0357(13) 0.0305(13) 0.0522(15) -0.0023(10) 0.0156(11) -0.0014(11)
C14 0.0434(15) 0.0486(17) 0.0508(16) 0.0013(13) 0.0084(12) 0.0015(13)
C15 0.065(2) 0.0416(17) 0.0535(18) -0.0040(14) 0.0027(14) 0.0016(13)
C16 0.0588(19) 0.0549(19) 0.0461(16) -0.0204(15) 0.0069(13) 0.0009(13)
C17 0.0453(16) 0.0615(19) 0.0345(14) -0.0104(13) 0.0091(11) -0.0025(12)
C18 0.0419(17) 0.086(3) 0.0510(17) -0.0202(16) 0.0148(13) -0.0106(16)
C19 0.0322(15) 0.097(3) 0.0520(18) -0.0032(16) 0.0121(12) -0.0130(17)
C20 0.0348(14) 0.077(2) 0.0428(15) 0.0074(14) 0.0084(11) -0.0096(14)
C21 0.0446(18) 0.084(3) 0.064(2) 0.0238(17) 0.0132(15) -0.0066(17)
C22 0.065(2) 0.060(2) 0.076(2) 0.0267(18) 0.0159(17) -0.0005(17)
C23 0.0527(18) 0.0455(17) 0.0638(19) 0.0089(13) 0.0188(14) 0.0014(14)
C24 0.0329(13) 0.0542(17) 0.0360(13) 0.0039(12) 0.0116(10) -0.0002(11)
C25 0.0334(13) 0.0509(16) 0.0330(12) -0.0032(11) 0.0088(10) -0.0012(11)
O5 0.0575(16) 0.100(2) 0.123(3) -0.0041(15) 0.0192(17) 0.0261(19)
O6 0.113(5) 0.085(4) 0.095(5) 0.033(4) 0.020(3) 0.020(3)
Cl1 0.0542(11) 0.0778(14) 0.0857(15) -0.0028(8) 0.0123(9) -0.0093(10)
O4 0.058(4) 0.108(6) 0.102(5) 0.015(4) 0.011(4) 0.017(4)
O8 0.072(4) 0.102(5) 0.140(7) 0.000(4) 0.036(4) -0.014(5)
Cl1' 0.097(2) 0.0660(13) 0.0912(16) -0.0107(14) 0.0295(15) 0.0028(10)
O4' 0.082(4) 0.100(5) 0.123(6) -0.004(4) 0.016(4) 0.018(4)
O8' 0.078(5) 0.095(5) 0.160(7) 0.011(4) 0.013(5) -0.047(5)
O7 0.141(13) 0.132(11) 0.067(4) 0.051(10) 0.029(5) 0.003(4)
O7' 0.101(9) 0.095(8) 0.088(7) 0.024(6) 0.045(6) 0.025(5)

loop_
_atom_type_symbol
_atom_type_description
_atom_type_scat_dispersion_real
_atom_type_scat_dispersion_imag
_atom_type_scat_source
C C 0.0033 0.0016 'International Tables Vol C Tables 4.2.6.8 and 6.1.1.4'
H H 0.0000 0.0000 'International Tables Vol C Tables 4.2.6.8 and 6.1.1.4'
Co Co 0.3494 0.9721 'International Tables Vol C Tables 4.2.6.8 and 6.1.1.4'
N N 0.0061 0.0033 'International Tables Vol C Tables 4.2.6.8 and 6.1.1.4'
O O 0.0106 0.0060 'International Tables Vol C Tables 4.2.6.8 and 6.1.1.4'
Cl Cl 0.1484 0.1585 'International Tables Vol C Tables 4.2.6.8 and 6.1.1.4'

loop_
_geom_angle_atom_site_label_1
_geom_angle_atom_site_label_2
_geom_angle_atom_site_label_3
_geom_angle
_geom_angle_publ_flag
O2 Co1 O1 69.39(8) y
O2 Co1 N4 91.45(9) ?
O1 Co1 N4 89.57(9) ?
O2 Co1 N1 89.63(9) ?
O1 Co1 N1 92.03(9) ?
N4 Co1 N1 178.31(9) ?
O2 Co1 N2 98.08(8) ?
O1 Co1 N2 166.95(8) ?
N4 Co1 N2 94.55(9) ?
N1 Co1 N2 84.01(9) y
O2 Co1 N3 166.63(8) ?
O1 Co1 N3 97.98(8) ?
N4 Co1 N3 83.88(9) y
N1 Co1 N3 95.34(9) ?
N2 Co1 N3 94.78(9) ?
O2 Co1 C1 34.66(9) n
O1 Co1 C1 34.73(9) n
N4 Co1 C1 91.13(10) ?
N1 Co1 C1 90.50(9) ?
N2 Co1 C1 132.60(10) ?
N3 Co1 C1 132.63(9) ?
C2 N1 C13 118.2(2) ?
C2 N1 Co1 129.2(2) ?
C13 N1 Co1 112.36(16) ?
C11 N2 C12 117.6(2) ?
C11 N2 Co1 130.27(19) ?
C12 N2 Co1 111.92(17) ?
C14 N3 C25 118.1(2) ?
C14 N3 Co1 130.58(18) ?
C25 N3 Co1 111.27(17) ?
C23 N4 C24 118.7(2) ?
C23 N4 Co1 128.2(2) ?
C24 N4 Co1 113.04(17) ?
C1 O1 Co1 90.18(15) n
C1 O2 Co1 90.32(16) n
O3 C1 O2 125.2(3) n
O3 C1 O1 124.7(3) ?
O2 C1 O1 110.1(2) ?
O3 C1 Co1 178.7(2) ?
O2 C1 Co1 55.02(13) ?
O1 C1 Co1 55.09(13) ?
N1 C2 C3 121.4(3) ?
N1 C2 H2 119.3 ?
C3 C2 H2 119.3 ?
C4 C3 C2 120.6(3) ?
C4 C3 H3 119.7 ?
C2 C3 H3 119.7 ?
C3 C4 C5 119.5(3) ?
C3 C4 H4 120.2 ?
C5 C4 H4 120.2 ?
C4 C5 C13 116.8(3) ?
C4 C5 C6 125.8(3) ?
C13 C5 C6 117.4(3) ?
C7 C6 C5 122.2(3) ?
C7 C6 H6 118.9 ?
C5 C6 H6 118.9 ?
C6 C7 C8 121.0(3) ?
C6 C7 H7 119.5 ?
C8 C7 H7 119.5 ?
C9 C8 C12 117.0(3) ?
C9 C8 C7 125.0(3) ?
C12 C8 C7 118.0(3) ?
C10 C9 C8 119.7(3) ?
C10 C9 H9 120.2 ?
C8 C9 H9 120.2 ?
C9 C10 C11 120.2(3) ?
C9 C10 H10 119.9 ?
C11 C10 H10 119.9 ?
N2 C11 C10 122.1(3) ?
N2 C11 H11 119.0 ?
C10 C11 H11 119.0 ?
N2 C12 C8 123.4(2) ?
N2 C12 C13 115.9(2) ?
C8 C12 C13 120.6(2) ?
N1 C13 C5 123.5(2) ?
N1 C13 C12 115.7(2) ?
C5 C13 C12 120.8(2) ?
N3 C14 C15 121.6(3) ?
N3 C14 H14 119.2 ?
C15 C14 H14 119.2 ?
C16 C15 C14 120.2(3) ?
C16 C15 H15 119.9 ?
C14 C15 H15 119.9 ?
C15 C16 C17 119.7(3) ?
C15 C16 H16 120.2 ?
C17 C16 H16 120.2 ?
C16 C17 C25 117.0(3) ?
C16 C17 C18 125.7(3) ?
C25 C17 C18 117.4(3) ?
C19 C18 C17 121.6(3) ?
C19 C18 H18 119.2 ?
C17 C18 H18 119.2 ?
C18 C19 C20 121.8(3) ?
C18 C19 H19 119.1 ?
C20 C19 H19 119.1 ?
C24 C20 C21 116.4(3) ?
C24 C20 C19 117.8(3) ?
C21 C20 C19 125.8(3) ?
C22 C21 C20 119.8(3) ?
C22 C21 H21 120.1 ?
C20 C21 H21 120.1 ?
C21 C22 C23 120.6(3) ?
C21 C22 H22 119.7 ?
C23 C22 H22 119.7 ?
N4 C23 C22 120.8(3) ?
N4 C23 H23 119.6 ?
C22 C23 H23 119.6 ?
N4 C24 C20 123.6(3) ?
N4 C24 C25 115.8(2) ?
C20 C24 C25 120.6(3) ?
N3 C25 C17 123.4(3) ?
N3 C25 C24 115.7(2) ?
C17 C25 C24 120.9(2) ?
H5A O5 H5B 101(4) ?
H6B O6 H6A 105(5) ?
H4A O4 H4B 108(5) ?
H8A O8 H8B 113(5) ?
H8A O8 H4D 111(8) ?
H8B O8 H4D 75(9) ?
H8B O8 H8D 113(5) ?
H4D O8 H8D 111(8) ?
H4A Cl1' H4B 60(3) ?
H4C O4' H4D 104(5) ?
H8A O8' H8B 73(4) ?
H8A O8' H8C 113(5) ?
H8B O8' H8C 168(10) ?
H8B O8' H8D 73(5) ?
H8C O8' H8D 113(5) ?
H7A O7 H7B 88(3) ?
H7A O7' H7B 88(3) ?

loop_
_geom_bond_atom_site_label_1
_geom_bond_atom_site_label_2
_geom_bond_distance
_geom_bond_publ_flag
Co1 O2 1.8871(18) yes
Co1 O1 1.8885(18) yes
Co1 N4 1.925(2) yes
Co1 N1 1.939(2) yes
Co1 N2 1.947(2) yes
Co1 N3 1.956(2) yes
Co1 C1 2.303(3) ?
N1 C2 1.327(3) ?
N1 C13 1.357(3) ?
N2 C11 1.335(3) ?
N2 C12 1.357(3) ?
N3 C14 1.323(3) ?
N3 C25 1.370(3) ?
N4 C23 1.339(3) ?
N4 C24 1.350(3) ?
O1 C1 1.312(3) n
O2 C1 1.310(3) n
O3 C1 1.228(3) n
C2 C3 1.400(4) ?
C2 H2 0.9300 ?
C3 C4 1.354(4) ?
C3 H3 0.9300 ?
C4 C5 1.399(4) ?
C4 H4 0.9300 ?
C5 C13 1.399(3) ?
C5 C6 1.434(4) ?
C6 C7 1.344(5) ?
C6 H6 0.9300 ?
C7 C8 1.435(4) ?
C7 H7 0.9300 ?
C8 C9 1.395(4) ?
C8 C12 1.401(4) ?
C9 C10 1.357(4) ?
C9 H9 0.9300 ?
C10 C11 1.393(4) ?
C10 H10 0.9300 ?
C11 H11 0.9300 ?
C12 C13 1.420(4) ?
C14 C15 1.404(4) ?
C14 H14 0.9300 ?
C15 C16 1.366(4) ?
C15 H15 0.9300 ?
C16 C17 1.392(4) ?
C16 H16 0.9300 ?
C17 C25 1.398(4) ?
C17 C18 1.432(4) ?
C18 C19 1.350(5) ?
C18 H18 0.9300 ?
C19 C20 1.415(4) ?
C19 H19 0.9300 ?
C20 C24 1.402(4) ?
C20 C21 1.403(5) ?
C21 C22 1.360(5) ?
C21 H21 0.9300 ?
C22 C23 1.399(4) ?
C22 H22 0.9300 ?
C23 H23 0.9300 ?
C24 C25 1.413(4) ?
O5 H5A 0.820(19) ?
O5 H5B 0.823(19) ?
O6 H6B 0.85(2) ?
O6 H6A 0.83(2) ?
Cl1 H4C 0.79(11) ?
O4 H4A 0.83(2) ?
O4 H4B 0.82(2) ?
O8 H8A 0.79(2) ?
O8 H8B 0.82(2) ?
O8 H4D 1.23(10) ?
O8 H8D 0.79(2) ?
Cl1' H4A 1.46(6) ?
Cl1' H4B 1.14(9) ?
O4' H4C 0.83(2) ?
O4' H4D 0.81(2) ?
O8' H8A 0.80(2) ?
O8' H8C 0.83(2) ?
O8' H8D 0.80(2) ?
O7 H7A 0.84(2) ?
O7 H7B 0.857(19) ?
O7' H7A 0.85(2) ?
O7' H7B 0.84(2) ?

loop_
_geom_hbond_atom_site_label_D
_geom_hbond_atom_site_label_H
_geom_hbond_atom_site_label_A
_geom_hbond_site_symmetry_A
_geom_hbond_distance_DH
_geom_hbond_distance_HA
_geom_hbond_distance_DA
_geom_hbond_angle_DHA
O5 H5A O7' . 0.820(19) 1.94(3) 2.694(10) 153(6)
O5 H5A O7 . 0.820(19) 1.96(2) 2.782(14) 176(5)
O5 H5B O3 . 0.823(19) 2.12(3) 2.881(4) 154(5)
O6 H6B O5 7_566 0.85(2) 2.21(6) 2.975(8) 150(11)
O6 H6A O1 . 0.83(2) 2.09(4) 2.876(6) 158(11)
O4' H4C Cl1' . 0.83(2) 2.45(4) 3.253(8) 165(12)
O4' H4D O8' . 0.81(2) 2.20(7) 2.918(12) 147(13)
O8' H8D O4' . 0.80(2) 2.30(3) 2.918(12) 134(3)

loop_
_geom_torsion_atom_site_label_1
_geom_torsion_atom_site_label_2
_geom_torsion_atom_site_label_3
_geom_torsion_atom_site_label_4
_geom_torsion
O2 Co1 N1 C2 -79.2(2)
O1 Co1 N1 C2 -9.8(2)
N2 Co1 N1 C2 -177.4(2)
N3 Co1 N1 C2 88.4(2)
C1 Co1 N1 C2 -44.5(2)
O2 Co1 N1 C13 95.30(17)
O1 Co1 N1 C13 164.66(17)
N2 Co1 N1 C13 -2.87(17)
N3 Co1 N1 C13 -97.13(17)
C1 Co1 N1 C13 129.95(18)
O2 Co1 N2 C11 88.8(2)
O1 Co1 N2 C11 104.7(4)
N4 Co1 N2 C11 -3.3(2)
N1 Co1 N2 C11 177.5(2)
N3 Co1 N2 C11 -87.6(2)
C1 Co1 N2 C11 92.4(3)
O2 Co1 N2 C12 -85.89(17)
O1 Co1 N2 C12 -70.0(4)
N4 Co1 N2 C12 -178.02(17)
N1 Co1 N2 C12 2.88(16)
N3 Co1 N2 C12 97.76(17)
C1 Co1 N2 C12 -82.27(19)
O2 Co1 N3 C14 111.4(4)
O1 Co1 N3 C14 92.7(2)
N4 Co1 N3 C14 -178.6(2)
N1 Co1 N3 C14 -0.1(2)
N2 Co1 N3 C14 -84.5(2)
C1 Co1 N3 C14 95.6(3)
O2 Co1 N3 C25 -65.1(4)
O1 Co1 N3 C25 -83.68(17)
N4 Co1 N3 C25 5.02(17)
N1 Co1 N3 C25 -176.49(16)
N2 Co1 N3 C25 99.09(17)
C1 Co1 N3 C25 -80.9(2)
O2 Co1 N4 C23 -14.1(2)
O1 Co1 N4 C23 -83.5(2)
N2 Co1 N4 C23 84.1(2)
N3 Co1 N4 C23 178.4(2)
C1 Co1 N4 C23 -48.8(2)
O2 Co1 N4 C24 162.87(18)
O1 Co1 N4 C24 93.50(18)
N2 Co1 N4 C24 -98.90(18)
N3 Co1 N4 C24 -4.57(18)
C1 Co1 N4 C24 128.20(19)
O2 Co1 O1 C1 0.89(15)
N4 Co1 O1 C1 92.61(16)
N1 Co1 O1 C1 -87.95(16)
N2 Co1 O1 C1 -16.0(4)
N3 Co1 O1 C1 176.37(15)
O1 Co1 O2 C1 -0.90(15)
N4 Co1 O2 C1 -89.89(16)
N1 Co1 O2 C1 91.41(16)
N2 Co1 O2 C1 175.31(15)
N3 Co1 O2 C1 -20.6(4)
Co1 O2 C1 O3 -178.4(3)
Co1 O2 C1 O1 1.3(2)
Co1 O1 C1 O3 178.4(3)
Co1 O1 C1 O2 -1.3(2)
O1 Co1 C1 O2 178.5(2)
N4 Co1 C1 O2 90.92(15)
N1 Co1 C1 O2 -88.63(15)
N2 Co1 C1 O2 -6.3(2)
N3 Co1 C1 O2 173.64(13)
O2 Co1 C1 O1 -178.5(2)
N4 Co1 C1 O1 -87.61(16)
N1 Co1 C1 O1 92.84(15)
N2 Co1 C1 O1 175.16(13)
N3 Co1 C1 O1 -4.9(2)
C13 N1 C2 C3 -0.3(4)
Co1 N1 C2 C3 174.0(2)
N1 C2 C3 C4 0.6(5)
C2 C3 C4 C5 -0.5(4)
C3 C4 C5 C13 0.1(4)
C3 C4 C5 C6 -177.5(3)
C4 C5 C6 C7 177.4(3)
C13 C5 C6 C7 -0.3(4)
C5 C6 C7 C8 -0.1(5)
C6 C7 C8 C9 -177.9(3)
C6 C7 C8 C12 0.3(4)
C12 C8 C9 C10 -0.4(4)
C7 C8 C9 C10 177.8(3)
C8 C9 C10 C11 0.0(4)
C12 N2 C11 C10 -0.8(4)
Co1 N2 C11 C10 -175.2(2)
C9 C10 C11 N2 0.6(4)
C11 N2 C12 C8 0.3(4)
Co1 N2 C12 C8 175.74(19)
C11 N2 C12 C13 -177.8(2)
Co1 N2 C12 C13 -2.4(3)
C9 C8 C12 N2 0.3(4)
C7 C8 C12 N2 -178.0(2)
C9 C8 C12 C13 178.3(2)
C7 C8 C12 C13 0.0(4)
C2 N1 C13 C5 -0.2(4)
Co1 N1 C13 C5 -175.3(2)
C2 N1 C13 C12 177.5(2)
Co1 N1 C13 C12 2.3(3)
C4 C5 C13 N1 0.2(4)
C6 C5 C13 N1 178.1(2)
C4 C5 C13 C12 -177.3(2)
C6 C5 C13 C12 0.5(4)
N2 C12 C13 N1 0.0(3)
C8 C12 C13 N1 -178.1(2)
N2 C12 C13 C5 177.8(2)
C8 C12 C13 C5 -0.4(4)
C25 N3 C14 C15 0.8(4)
Co1 N3 C14 C15 -175.4(2)
N3 C14 C15 C16 0.8(4)
C14 C15 C16 C17 -1.9(4)
C15 C16 C17 C25 1.4(4)
C15 C16 C17 C18 -178.8(3)
C16 C17 C18 C19 178.7(3)
C25 C17 C18 C19 -1.5(4)
C17 C18 C19 C20 1.0(5)
C18 C19 C20 C24 0.4(4)
C18 C19 C20 C21 179.7(3)
C24 C20 C21 C22 0.0(4)
C19 C20 C21 C22 -179.2(3)
C20 C21 C22 C23 0.5(5)
C24 N4 C23 C22 0.0(4)
Co1 N4 C23 C22 176.9(2)
C21 C22 C23 N4 -0.6(5)
C23 N4 C24 C20 0.6(4)
Co1 N4 C24 C20 -176.7(2)
C23 N4 C24 C25 -179.4(2)
Co1 N4 C24 C25 3.3(3)
C21 C20 C24 N4 -0.6(4)
C19 C20 C24 N4 178.7(2)
C21 C20 C24 C25 179.4(2)
C19 C20 C24 C25 -1.3(4)
C14 N3 C25 C17 -1.3(4)
Co1 N3 C25 C17 175.59(19)
C14 N3 C25 C24 178.4(2)
Co1 N3 C25 C24 -4.6(3)
C16 C17 C25 N3 0.2(4)
C18 C17 C25 N3 -179.6(2)
C16 C17 C25 C24 -179.5(2)
C18 C17 C25 C24 0.6(4)
N4 C24 C25 N3 1.0(3)
C20 C24 C25 N3 -179.0(2)
N4 C24 C25 C17 -179.2(2)
C20 C24 C25 C17 0.8(4)
